data_1504159
loop_
_publ_author_name
'Stancl, Marek'
'Hodan, Martin'
'Sindelar, Vladimir'

_publ_section_title
;
 Glycoluril trimers: selective synthesis and supramolecular properties.
;
_journal_issue 18
_journal_name_full 'Organic letters'
_journal_page_first 4184
_journal_page_last 4187
_journal_paper_doi 10.1021/ol9017886
_journal_volume 11
_journal_year 2009
_chemical_formula_sum 'C46 H59 I2 N14 O11.5'
_chemical_formula_weight 1245.87
_chemical_name_systematic
; 
 ? 
;
_space_group_IT_number 14
_symmetry_cell_setting monoclinic
_symmetry_space_group_name_Hall '-P 2ybc'
_symmetry_space_group_name_H-M 'P 1 21/c 1'
_atom_sites_solution_hydrogens geom
_atom_sites_solution_primary direct
_atom_sites_solution_secondary difmap
_audit_creation_method SHELXL-97
_cell_angle_alpha 90.00
_cell_angle_beta 94.6130(10)
_cell_angle_gamma 90.00
_cell_formula_units_Z 4
_cell_length_a 15.4095(2)
_cell_length_b 13.0685(3)
_cell_length_c 25.1488(4)
_cell_measurement_reflns_used 63789
_cell_measurement_temperature 120(2)
_cell_measurement_theta_max 27.10
_cell_measurement_theta_min 2.55
_cell_volume 5048.04(16)
_computing_cell_refinement Xcalibur
_computing_data_collection 'Xcalibur (Oxford Diffraction Ltd, 2006)'
_computing_data_reduction Xcalibur
_computing_structure_refinement 'SHELXL-97 (Sheldrick, 1997)'
_computing_structure_solution 'SHELXS-97 (Sheldrick, 1990)'
_diffrn_ambient_temperature 120(2)
_diffrn_detector_area_resol_mean 0.06
_diffrn_measured_fraction_theta_full 0.999
_diffrn_measured_fraction_theta_max 0.999
_diffrn_measurement_device_type 'Kuma KM-4 CCD diffractometer'
_diffrn_measurement_method '\w scan'
_diffrn_radiation_monochromator graphite
_diffrn_radiation_source 'fine-focus sealed tube'
_diffrn_radiation_type MoK\a
_diffrn_radiation_wavelength 0.71073
_diffrn_reflns_av_R_equivalents 0.0232
_diffrn_reflns_av_sigmaI/netI 0.0253
_diffrn_reflns_limit_h_max 18
_diffrn_reflns_limit_h_min -18
_diffrn_reflns_limit_k_max 15
_diffrn_reflns_limit_k_min -9
_diffrn_reflns_limit_l_max 29
_diffrn_reflns_limit_l_min -29
_diffrn_reflns_number 57404
_diffrn_reflns_theta_full 25.00
_diffrn_reflns_theta_max 25.00
_diffrn_reflns_theta_min 2.55
_diffrn_standards_decay_% none
_diffrn_standards_interval_count 0
_diffrn_standards_interval_time 0
_diffrn_standards_number 0
_exptl_absorpt_coefficient_mu 1.321
_exptl_absorpt_correction_T_max 0.673
_exptl_absorpt_correction_T_min 0.524
_exptl_absorpt_correction_type multi-scan
_exptl_absorpt_process_details Xcalibur
_exptl_crystal_density_diffrn 1.639
_exptl_crystal_density_method 'not measured'
_exptl_crystal_F_000 2524
_exptl_crystal_size_max 0.40
_exptl_crystal_size_mid 0.30
_exptl_crystal_size_min 0.30
_refine_diff_density_max 1.713
_refine_diff_density_min -1.191
_refine_diff_density_rms 0.118
_refine_ls_extinction_method none
_refine_ls_goodness_of_fit_ref 1.121
_refine_ls_hydrogen_treatment constr
_refine_ls_matrix_type full
_refine_ls_number_parameters 686
_refine_ls_number_reflns 8856
_refine_ls_number_restraints 24
_refine_ls_restrained_S_all 1.123
_refine_ls_R_factor_all 0.0588
_refine_ls_R_factor_gt 0.0380
_refine_ls_shift/su_max 0.032
_refine_ls_shift/su_mean 0.002
_refine_ls_structure_factor_coef Fsqd
_refine_ls_weighting_details 'calc w=1/[\s^2^(Fo^2^)+(0.0759P)^2^+6.5486P] where P=(Fo^2^+2Fc^2^)/3'
_refine_ls_weighting_scheme calc
_refine_ls_wR_factor_gt 0.1120
_refine_ls_wR_factor_ref 0.1314
_reflns_number_gt 6692
_reflns_number_total 8856
_reflns_threshold_expression >2sigma(I)
_cod_data_source_file ol9017886_si_002.cif
_cod_data_source_block 6-4a
_cod_depositor_comments
;
The following automatic conversions were performed:

'_symmetry_cell_setting' value 'Monoclinic' changed to 'monoclinic'
according to /home/saulius/struct/CIF-dictionaries/cif_core.dic
dictionary named 'cif_core.dic' version 2.4.2 from 2011-04-26.

Automatic conversion script
Id: cif_fix_values 1715 2011-07-08 13:25:40Z adriana 
;
_cod_original_sg_symbol_H-M P2(1)/c
_cod_original_formula_sum 'C46 H59 I2 N14 O11.50'
_cod_database_code 1504159

loop_
_symmetry_equiv_pos_as_xyz
'x, y, z'
'-x, y+1/2, -z+1/2'
'-x, -y, -z'
'x, -y-1/2, z-1/2'

loop_
_atom_site_label
_atom_site_type_symbol
_atom_site_fract_x
_atom_site_fract_y
_atom_site_fract_z
_atom_site_U_iso_or_equiv
_atom_site_adp_type
_atom_site_occupancy
_atom_site_symmetry_multiplicity
_atom_site_calc_flag
_atom_site_refinement_flags
_atom_site_disorder_assembly
_atom_site_disorder_group
I1 I 0.06822(2) -0.63840(2) 0.925944(12) 0.03142(12) Uani 1 1 d . . .
I2 I 0.70876(2) -0.25127(3) 0.893847(13) 0.03589(12) Uani 1 1 d . . .
O1 O 0.3791(2) -0.2695(3) 0.67079(13) 0.0314(8) Uani 1 1 d . . .
O2 O 0.06920(19) -0.3291(3) 0.79150(12) 0.0281(7) Uani 1 1 d . . .
O3 O 0.37220(17) -0.0464(2) 0.74827(12) 0.0245(7) Uani 1 1 d . . .
O4 O 0.00939(18) -0.0525(2) 0.81650(11) 0.0240(7) Uani 1 1 d . . .
O5 O 0.40559(18) -0.0347(3) 0.89959(12) 0.0280(7) Uani 1 1 d . . .
O6 O 0.03527(18) 0.0439(2) 0.93733(11) 0.0246(7) Uani 1 1 d . . .
N1 N 0.2622(2) -0.3814(3) 0.66733(15) 0.0258(9) Uani 1 1 d . . .
N2 N 0.2369(2) -0.2147(3) 0.67411(14) 0.0210(8) Uani 1 1 d . . .
N3 N 0.1509(2) -0.4000(3) 0.72781(15) 0.0259(8) Uani 1 1 d . . .
N4 N 0.0998(2) -0.2429(3) 0.71506(14) 0.0219(8) Uani 1 1 d . . .
N5 N 0.2338(2) -0.0392(3) 0.70622(13) 0.0187(8) Uani 1 1 d . . .
N6 N 0.2609(2) 0.0468(3) 0.78186(13) 0.0203(8) Uani 1 1 d . . .
N7 N 0.0964(2) -0.0672(3) 0.74601(13) 0.0197(8) Uani 1 1 d . . .
N8 N 0.1070(2) 0.0721(3) 0.79656(13) 0.0201(8) Uani 1 1 d . . .
N9 N 0.2987(2) 0.0843(3) 0.87574(14) 0.0222(8) Uani 1 1 d . . .
N10 N 0.3226(2) 0.0423(3) 0.96080(13) 0.0224(8) Uani 1 1 d . . .
N11 N 0.1459(2) 0.1075(3) 0.88990(13) 0.0206(8) Uani 1 1 d . . .
N12 N 0.1723(2) 0.0788(3) 0.97679(13) 0.0196(8) Uani 1 1 d . . .
C1 C 0.3007(3) -0.2872(4) 0.67065(17) 0.0260(10) Uani 1 1 d . . .
C2 C 0.1035(3) -0.3251(4) 0.75000(17) 0.0233(10) Uani 1 1 d . . .
C3 C 0.1713(3) -0.3754(4) 0.67395(17) 0.0247(10) Uani 1 1 d . . .
H3A H 0.1359 -0.4166 0.6466 0.030 Uiso 1 1 calc R . .
C4 C 0.1498(3) -0.2602(3) 0.66979(17) 0.0215(10) Uani 1 1 d . . .
H4A H 0.1163 -0.2425 0.6353 0.026 Uiso 1 1 calc R . .
C5 C 0.2971(3) -0.0161(3) 0.74566(16) 0.0198(9) Uani 1 1 d . . .
C6 C 0.0656(3) -0.0192(4) 0.78952(16) 0.0206(9) Uani 1 1 d . . .
C7 C 0.1497(3) 0.0034(3) 0.71608(16) 0.0191(9) Uani 1 1 d . . .
C8 C 0.1748(3) 0.0863(4) 0.76049(15) 0.0198(9) Uani 1 1 d . . .
C9 C 0.3477(3) 0.0240(4) 0.91129(17) 0.0222(10) Uani 1 1 d . . .
C10 C 0.1096(3) 0.0738(3) 0.93548(16) 0.0192(9) Uani 1 1 d . . .
C11 C 0.2344(3) 0.1440(3) 0.90143(16) 0.0197(9) Uani 1 1 d . . .
H11A H 0.2397 0.2188 0.8940 0.024 Uiso 1 1 calc R . .
C12 C 0.2538(3) 0.1193(4) 0.96127(16) 0.0212(9) Uani 1 1 d . . .
H12A H 0.2730 0.1812 0.9825 0.025 Uiso 1 1 calc R . .
C13 C 0.3086(3) -0.4782(4) 0.6728(2) 0.0350(12) Uani 1 1 d . . .
H13A H 0.3655 -0.4700 0.6575 0.042 Uiso 1 1 calc R . .
H13B H 0.2751 -0.5301 0.6511 0.042 Uiso 1 1 calc R . .
C14 C 0.2517(3) -0.1075(3) 0.66278(16) 0.0210(9) Uani 1 1 d . . .
H14A H 0.3130 -0.0985 0.6547 0.025 Uiso 1 1 calc R . .
H14B H 0.2143 -0.0877 0.6305 0.025 Uiso 1 1 calc R . .
C15 C 0.3187(3) 0.1004(4) 0.82122(16) 0.0234(10) Uani 1 1 d . . .
H15A H 0.3792 0.0777 0.8175 0.028 Uiso 1 1 calc R . .
H15B H 0.3158 0.1746 0.8134 0.028 Uiso 1 1 calc R . .
C16 C 0.3513(3) -0.0151(4) 1.00875(17) 0.0245(10) Uani 1 1 d . . .
H16A H 0.3551 0.0319 1.0397 0.029 Uiso 1 1 calc R . .
H16B H 0.4103 -0.0427 1.0049 0.029 Uiso 1 1 calc R . .
C17 C 0.1642(3) -0.5025(4) 0.7489(2) 0.0289(11) Uani 1 1 d . . .
H17A H 0.1397 -0.5520 0.7220 0.035 Uiso 1 1 calc R . .
H17B H 0.1313 -0.5097 0.7809 0.035 Uiso 1 1 calc R . .
C18 C 0.0480(3) -0.1538(3) 0.72208(17) 0.0217(10) Uani 1 1 d . . .
H18A H 0.0009 -0.1718 0.7449 0.026 Uiso 1 1 calc R . .
H18B H 0.0205 -0.1326 0.6869 0.026 Uiso 1 1 calc R . .
C19 C 0.0929(3) 0.1354(3) 0.84253(16) 0.0205(9) Uani 1 1 d . . .
H19A H 0.1051 0.2076 0.8337 0.025 Uiso 1 1 calc R . .
H19B H 0.0309 0.1308 0.8499 0.025 Uiso 1 1 calc R . .
C20 C 0.1654(3) 0.0233(4) 1.02711(16) 0.0225(10) Uani 1 1 d . . .
H20A H 0.1033 0.0193 1.0344 0.027 Uiso 1 1 calc R . .
H20B H 0.1963 0.0626 1.0565 0.027 Uiso 1 1 calc R . .
C21 C 0.3251(3) -0.5191(4) 0.72906(19) 0.0286(11) Uani 1 1 d . . .
C22 C 0.4075(3) -0.5549(4) 0.7451(2) 0.0336(12) Uani 1 1 d . . .
H22A H 0.4525 -0.5476 0.7216 0.040 Uiso 1 1 calc R . .
C23 C 0.4268(3) -0.6013(4) 0.7943(2) 0.0378(12) Uani 1 1 d . . .
H23A H 0.4838 -0.6262 0.8040 0.045 Uiso 1 1 calc R . .
C24 C 0.3624(3) -0.6108(4) 0.8289(2) 0.0372(12) Uani 1 1 d . . .
H24A H 0.3752 -0.6413 0.8630 0.045 Uiso 1 1 calc R . .
C25 C 0.2786(3) -0.5755(4) 0.8142(2) 0.0315(11) Uani 1 1 d . . .
H25A H 0.2345 -0.5821 0.8383 0.038 Uiso 1 1 calc R . .
C26 C 0.2586(3) -0.5305(4) 0.76395(19) 0.0278(10) Uani 1 1 d . . .
C27 C 0.2906(3) -0.1026(4) 1.01947(15) 0.0218(10) Uani 1 1 d . . .
C28 C 0.3205(3) -0.2016(4) 1.02094(16) 0.0251(10) Uani 1 1 d . . .
H28A H 0.3799 -0.2139 1.0156 0.030 Uiso 1 1 calc R . .
C29 C 0.2667(3) -0.2847(4) 1.02992(18) 0.0282(10) Uani 1 1 d . . .
H29A H 0.2891 -0.3525 1.0315 0.034 Uiso 1 1 calc R . .
C30 C 0.1796(3) -0.2656(4) 1.03656(17) 0.0252(10) Uani 1 1 d . . .
H30A H 0.1415 -0.3211 1.0419 0.030 Uiso 1 1 calc R . .
C31 C 0.1477(3) -0.1662(4) 1.03547(16) 0.0223(10) Uani 1 1 d . . .
H31A H 0.0881 -0.1543 1.0405 0.027 Uiso 1 1 calc R . .
C32 C 0.2023(3) -0.0836(4) 1.02698(16) 0.0214(9) Uani 1 1 d . . .
C33 C 0.1001(3) 0.0448(4) 0.66598(16) 0.0235(10) Uani 1 1 d . . .
H33A H 0.0873 -0.0113 0.6407 0.035 Uiso 1 1 calc R . .
H33B H 0.1356 0.0964 0.6496 0.035 Uiso 1 1 calc R . .
H33C H 0.0455 0.0759 0.6753 0.035 Uiso 1 1 calc R . .
C34 C 0.1804(3) 0.1951(4) 0.74062(18) 0.0266(10) Uani 1 1 d . . .
H34A H 0.1961 0.2408 0.7708 0.040 Uiso 1 1 calc R . .
H34B H 0.1239 0.2157 0.7233 0.040 Uiso 1 1 calc R . .
H34C H 0.2248 0.1995 0.7149 0.040 Uiso 1 1 calc R . .
N51 N 0.0491(3) -0.2614(3) 0.91864(15) 0.0283(9) Uani 1 1 d . . .
C51 C 0.0915(3) -0.1792(4) 0.90346(18) 0.0314(11) Uani 1 1 d . . .
H51A H 0.0641 -0.1140 0.9032 0.038 Uiso 1 1 calc R . .
C52 C 0.1744(3) -0.1877(4) 0.88816(18) 0.0305(11) Uani 1 1 d . . .
H52A H 0.2045 -0.1286 0.8775 0.037 Uiso 1 1 calc R . .
C53 C 0.2144(3) -0.2828(4) 0.88819(17) 0.0274(11) Uani 1 1 d . . .
C54 C 0.1698(3) -0.3661(4) 0.90614(18) 0.0283(11) Uani 1 1 d . . .
H54A H 0.1967 -0.4316 0.9082 0.034 Uiso 1 1 calc R . .
C55 C 0.0872(3) -0.3541(4) 0.92081(17) 0.0291(11) Uani 1 1 d . . .
H55A H 0.0563 -0.4116 0.9327 0.035 Uiso 1 1 calc R . .
C56 C -0.0412(3) -0.2486(4) 0.9334(2) 0.0408(13) Uani 1 1 d . . .
H56A H -0.0583 -0.1766 0.9295 0.061 Uiso 1 1 calc R . .
H56B H -0.0447 -0.2698 0.9706 0.061 Uiso 1 1 calc R . .
H56C H -0.0804 -0.2910 0.9101 0.061 Uiso 1 1 calc R . .
N61 N 0.4531(2) -0.3240(3) 0.81850(16) 0.0299(9) Uani 1 1 d . . .
C61 C 0.3961(3) -0.2538(4) 0.7984(2) 0.0336(12) Uani 1 1 d . . .
H61A H 0.4085 -0.2149 0.7679 0.040 Uiso 1 1 calc R . .
C62 C 0.3204(3) -0.2384(4) 0.8219(2) 0.0328(12) Uani 1 1 d . . .
H62A H 0.2804 -0.1883 0.8076 0.039 Uiso 1 1 calc R . .
C63 C 0.3006(3) -0.2946(4) 0.86620(17) 0.0264(10) Uani 1 1 d . . .
C64 C 0.3626(3) -0.3647(4) 0.8866(2) 0.0314(11) Uani 1 1 d . . .
H64A H 0.3520 -0.4040 0.9172 0.038 Uiso 1 1 calc R . .
C65 C 0.4392(3) -0.3775(4) 0.8627(2) 0.0371(12) Uani 1 1 d . . .
H65A H 0.4820 -0.4240 0.8774 0.045 Uiso 1 1 calc R . .
C66 C 0.5327(3) -0.3430(5) 0.7907(2) 0.0428(14) Uani 1 1 d . . .
H66A H 0.5328 -0.2981 0.7595 0.064 Uiso 1 1 calc R . .
H66B H 0.5337 -0.4146 0.7792 0.064 Uiso 1 1 calc R . .
H66C H 0.5841 -0.3288 0.8151 0.064 Uiso 1 1 calc R . .
O101 O 0.4291(3) 0.2179(4) 0.45893(19) 0.0698(13) Uani 1 1 d . . .
O10A O 0.3525(5) 0.0264(6) 0.4841(3) 0.0298(18) Uani 0.50 1 d PU A 1
O10B O 0.3173(18) 0.054(2) 0.4686(12) 0.091(9) Uani 0.25 1 d PU B 2
O103 O 0.4948(4) 0.3439(6) 0.3856(3) 0.113(2) Uani 1 1 d . . .
O104 O 0.5090(2) 0.6929(3) 0.44539(18) 0.0543(11) Uani 1 1 d . . .
O105 O 0.1962(3) 0.0359(4) 0.53709(18) 0.0652(12) Uani 1 1 d . . .
O106 O 0.4514(5) -0.0480(7) 0.5727(3) 0.052(2) Uani 0.50 1 d PU . .
O107 O 0.5428(8) 0.1212(13) 0.4022(6) 0.040(3) Uani 0.25 1 d PU . .

loop_
_atom_site_aniso_label
_atom_site_aniso_U_11
_atom_site_aniso_U_22
_atom_site_aniso_U_33
_atom_site_aniso_U_23
_atom_site_aniso_U_13
_atom_site_aniso_U_12
I1 0.0406(2) 0.0249(2) 0.02760(18) -0.00258(13) -0.00478(13) 0.00448(14)
I2 0.0394(2) 0.0376(2) 0.03083(19) -0.00684(14) 0.00389(14) 0.00618(15)
O1 0.0267(17) 0.035(2) 0.0330(18) -0.0070(15) 0.0055(14) 0.0033(15)
O2 0.0266(16) 0.036(2) 0.0221(16) 0.0050(14) 0.0016(13) -0.0026(15)
O3 0.0174(15) 0.030(2) 0.0266(16) 0.0013(14) 0.0051(12) 0.0010(13)
O4 0.0178(14) 0.034(2) 0.0213(15) 0.0004(14) 0.0061(12) 0.0003(13)
O5 0.0214(15) 0.031(2) 0.0321(17) -0.0001(15) 0.0078(13) 0.0067(14)
O6 0.0180(15) 0.032(2) 0.0247(16) -0.0013(14) 0.0055(12) 0.0029(13)
N1 0.0283(19) 0.020(2) 0.030(2) -0.0026(17) 0.0057(16) 0.0015(17)
N2 0.0191(17) 0.021(2) 0.0229(19) -0.0047(16) 0.0012(14) -0.0004(16)
N3 0.030(2) 0.020(2) 0.028(2) 0.0021(17) 0.0025(16) -0.0021(17)
N4 0.0235(18) 0.021(2) 0.0211(19) -0.0010(16) 0.0035(15) -0.0020(16)
N5 0.0187(17) 0.020(2) 0.0173(17) -0.0001(15) 0.0039(13) 0.0016(15)
N6 0.0219(17) 0.022(2) 0.0177(17) -0.0040(15) 0.0055(14) 0.0005(15)
N7 0.0198(17) 0.020(2) 0.0196(18) 0.0032(15) 0.0044(14) -0.0007(15)
N8 0.0210(17) 0.021(2) 0.0183(18) -0.0012(16) 0.0035(14) 0.0029(16)
N9 0.0195(17) 0.029(2) 0.0188(18) 0.0002(16) 0.0043(14) 0.0019(16)
N10 0.0223(18) 0.027(2) 0.0187(18) 0.0044(16) 0.0049(14) -0.0006(16)
N11 0.0213(17) 0.021(2) 0.0194(18) -0.0007(16) 0.0020(14) 0.0017(15)
N12 0.0201(17) 0.025(2) 0.0142(17) 0.0026(15) 0.0033(13) -0.0002(16)
C1 0.028(2) 0.028(3) 0.022(2) -0.002(2) 0.0034(18) 0.001(2)
C2 0.020(2) 0.024(3) 0.025(2) 0.001(2) -0.0050(18) -0.0090(19)
C3 0.031(2) 0.022(3) 0.020(2) -0.0074(19) -0.0010(18) -0.002(2)
C4 0.020(2) 0.027(3) 0.017(2) -0.0042(18) 0.0013(16) -0.0045(18)
C5 0.023(2) 0.020(2) 0.017(2) 0.0044(18) 0.0072(16) -0.0022(19)
C6 0.019(2) 0.026(3) 0.017(2) 0.0031(19) -0.0002(16) 0.0085(19)
C7 0.022(2) 0.021(2) 0.015(2) 0.0020(18) 0.0055(16) 0.0031(18)
C8 0.025(2) 0.022(3) 0.0132(19) 0.0014(18) 0.0037(16) 0.0021(19)
C9 0.023(2) 0.020(2) 0.024(2) -0.0020(19) 0.0014(17) -0.008(2)
C10 0.027(2) 0.013(2) 0.019(2) -0.0014(17) 0.0059(17) 0.0075(18)
C11 0.023(2) 0.017(2) 0.019(2) -0.0006(18) 0.0026(16) 0.0018(18)
C12 0.021(2) 0.026(3) 0.018(2) -0.0023(18) 0.0039(16) -0.0010(18)
C13 0.042(3) 0.025(3) 0.039(3) -0.014(2) 0.007(2) -0.002(2)
C14 0.023(2) 0.024(3) 0.016(2) -0.0020(18) 0.0038(16) -0.0007(19)
C15 0.022(2) 0.029(3) 0.020(2) -0.002(2) 0.0065(17) -0.0086(19)
C16 0.023(2) 0.031(3) 0.019(2) 0.003(2) -0.0005(17) -0.001(2)
C17 0.026(2) 0.022(3) 0.038(3) 0.004(2) -0.0034(19) -0.008(2)
C18 0.0167(19) 0.028(3) 0.020(2) 0.0016(19) 0.0009(16) -0.0038(18)
C19 0.026(2) 0.021(3) 0.014(2) 0.0008(18) 0.0038(16) 0.0071(19)
C20 0.028(2) 0.022(3) 0.019(2) 0.0085(19) 0.0096(17) 0.0073(19)
C21 0.032(2) 0.017(3) 0.037(3) -0.008(2) 0.002(2) -0.007(2)
C22 0.029(2) 0.021(3) 0.051(3) -0.007(2) 0.002(2) 0.000(2)
C23 0.032(3) 0.026(3) 0.054(3) -0.005(3) -0.007(2) 0.004(2)
C24 0.041(3) 0.022(3) 0.047(3) -0.005(2) -0.009(2) 0.002(2)
C25 0.034(3) 0.017(3) 0.042(3) -0.002(2) -0.004(2) -0.003(2)
C26 0.027(2) 0.014(2) 0.042(3) -0.004(2) -0.002(2) -0.0038(19)
C27 0.025(2) 0.031(3) 0.0094(19) 0.0012(18) -0.0011(16) 0.001(2)
C28 0.026(2) 0.033(3) 0.016(2) -0.001(2) 0.0033(17) 0.008(2)
C29 0.044(3) 0.018(3) 0.023(2) -0.001(2) 0.006(2) 0.002(2)
C30 0.034(2) 0.022(3) 0.020(2) 0.0001(19) 0.0053(19) -0.005(2)
C31 0.026(2) 0.028(3) 0.014(2) 0.0020(18) 0.0053(16) 0.003(2)
C32 0.026(2) 0.024(3) 0.015(2) 0.0032(18) 0.0037(16) 0.0031(19)
C33 0.025(2) 0.027(3) 0.018(2) 0.0066(19) -0.0005(17) 0.0045(19)
C34 0.036(2) 0.022(3) 0.023(2) 0.001(2) 0.0039(18) 0.002(2)
N51 0.037(2) 0.029(3) 0.0178(19) -0.0033(17) -0.0033(16) 0.0023(18)
C51 0.047(3) 0.024(3) 0.021(2) -0.004(2) -0.004(2) 0.006(2)
C52 0.045(3) 0.023(3) 0.024(2) 0.002(2) 0.000(2) 0.002(2)
C53 0.041(3) 0.022(3) 0.018(2) 0.0001(19) -0.0055(19) 0.003(2)
C54 0.040(3) 0.021(3) 0.022(2) 0.001(2) -0.0039(19) 0.007(2)
C55 0.044(3) 0.021(3) 0.021(2) -0.0005(19) -0.001(2) -0.002(2)
C56 0.039(3) 0.038(3) 0.045(3) -0.006(3) 0.002(2) 0.008(2)
N61 0.031(2) 0.025(2) 0.033(2) -0.0068(19) 0.0007(17) -0.0035(18)
C61 0.042(3) 0.028(3) 0.031(3) 0.002(2) 0.003(2) 0.003(2)
C62 0.037(3) 0.025(3) 0.037(3) 0.004(2) 0.002(2) 0.009(2)
C63 0.041(3) 0.015(2) 0.022(2) -0.0026(19) -0.0031(19) 0.001(2)
C64 0.037(3) 0.022(3) 0.034(3) 0.001(2) -0.004(2) -0.002(2)
C65 0.035(3) 0.029(3) 0.045(3) -0.004(2) -0.009(2) 0.006(2)
C66 0.036(3) 0.043(4) 0.050(3) -0.010(3) 0.007(2) -0.003(2)
O101 0.087(3) 0.060(3) 0.064(3) -0.013(2) 0.020(3) -0.013(3)
O10A 0.034(4) 0.021(4) 0.037(4) -0.018(3) 0.020(3) -0.013(3)
O10B 0.100(12) 0.084(12) 0.093(12) -0.031(8) 0.043(9) -0.025(9)
O103 0.094(4) 0.147(7) 0.100(5) 0.005(4) 0.020(4) 0.040(4)
O104 0.038(2) 0.048(3) 0.078(3) -0.016(2) 0.0129(19) -0.0062(19)
O105 0.081(3) 0.053(3) 0.060(3) 0.001(2) -0.006(2) 0.003(2)
O106 0.060(5) 0.036(5) 0.055(5) -0.014(4) -0.033(4) -0.006(4)
O107 0.024(6) 0.058(8) 0.039(7) -0.013(6) 0.002(5) -0.013(6)

loop_
_atom_type_symbol
_atom_type_description
_atom_type_scat_dispersion_real
_atom_type_scat_dispersion_imag
_atom_type_scat_source
C C 0.0033 0.0016 'International Tables Vol C Tables 4.2.6.8 and 6.1.1.4'
H H 0.0000 0.0000 'International Tables Vol C Tables 4.2.6.8 and 6.1.1.4'
N N 0.0061 0.0033 'International Tables Vol C Tables 4.2.6.8 and 6.1.1.4'
O O 0.0106 0.0060 'International Tables Vol C Tables 4.2.6.8 and 6.1.1.4'
I I -0.4742 1.8119 'International Tables Vol C Tables 4.2.6.8 and 6.1.1.4'

loop_
_geom_angle_atom_site_label_1
_geom_angle_atom_site_label_2
_geom_angle_atom_site_label_3
_geom_angle
C1 N1 C3 111.6(4)
C1 N1 C13 124.8(4)
C3 N1 C13 121.2(4)
C1 N2 C14 121.9(4)
C1 N2 C4 111.9(4)
C14 N2 C4 122.3(3)
C2 N3 C17 125.2(4)
C2 N3 C3 112.7(4)
C17 N3 C3 120.8(4)
C2 N4 C18 123.2(4)
C2 N4 C4 112.4(4)
C18 N4 C4 124.3(4)
C5 N5 C7 112.8(3)
C5 N5 C14 120.8(3)
C7 N5 C14 126.2(3)
C5 N6 C15 118.5(3)
C5 N6 C8 111.5(3)
C15 N6 C8 124.0(4)
C6 N7 C18 118.9(3)
C6 N7 C7 111.2(4)
C18 N7 C7 124.0(3)
C6 N8 C8 112.7(3)
C6 N8 C19 120.4(3)
C8 N8 C19 125.9(4)
C9 N9 C15 123.6(4)
C9 N9 C11 112.2(3)
C15 N9 C11 123.3(4)
C9 N10 C16 125.4(4)
C9 N10 C12 113.0(3)
C16 N10 C12 121.3(3)
C10 N11 C19 121.8(3)
C10 N11 C11 111.9(3)
C19 N11 C11 123.0(4)
C10 N12 C12 112.9(3)
C10 N12 C20 122.5(4)
C12 N12 C20 122.5(3)
O1 C1 N1 126.2(4)
O1 C1 N2 125.3(5)
N1 C1 N2 108.4(4)
O2 C2 N3 127.4(4)
O2 C2 N4 125.6(4)
N3 C2 N4 107.0(4)
N1 C3 N3 112.7(4)
N1 C3 C4 104.7(4)
N3 C3 C4 102.6(3)
N4 C4 N2 115.0(3)
N4 C4 C3 103.0(3)
N2 C4 C3 101.5(3)
O3 C5 N5 125.9(4)
O3 C5 N6 126.2(4)
N5 C5 N6 107.9(3)
O4 C6 N8 126.0(4)
O4 C6 N7 125.7(4)
N8 C6 N7 108.4(3)
N5 C7 N7 112.8(3)
N5 C7 C33 113.1(3)
N7 C7 C33 112.4(3)
N5 C7 C8 102.3(3)
N7 C7 C8 100.5(3)
C33 C7 C8 114.8(4)
N8 C8 N6 113.4(3)
N8 C8 C34 113.0(4)
N6 C8 C34 112.0(4)
N8 C8 C7 101.9(3)
N6 C8 C7 100.3(3)
C34 C8 C7 115.4(3)
O5 C9 N10 126.6(4)
O5 C9 N9 125.0(4)
N10 C9 N9 108.3(4)
O6 C10 N12 126.8(4)
O6 C10 N11 125.3(4)
N12 C10 N11 107.9(3)
N9 C11 N11 113.5(3)
N9 C11 C12 103.6(3)
N11 C11 C12 103.4(3)
N12 C12 N10 113.3(4)
N12 C12 C11 103.6(3)
N10 C12 C11 102.7(3)
N1 C13 C21 116.1(4)
N5 C14 N2 113.7(3)
N9 C15 N6 114.2(3)
N10 C16 C27 112.6(3)
N3 C17 C26 114.8(4)
N4 C18 N7 114.3(3)
N11 C19 N8 113.8(3)
N12 C20 C32 113.7(3)
C22 C21 C26 118.7(5)
C22 C21 C13 118.2(4)
C26 C21 C13 122.9(4)
C21 C22 C23 122.2(5)
C24 C23 C22 119.3(5)
C23 C24 C25 120.1(5)
C24 C25 C26 120.7(5)
C25 C26 C21 119.1(4)
C25 C26 C17 117.5(4)
C21 C26 C17 123.4(4)
C28 C27 C32 119.2(4)
C28 C27 C16 120.3(4)
C32 C27 C16 120.4(4)
C27 C28 C29 122.4(4)
C30 C29 C28 118.1(5)
C29 C30 C31 120.7(4)
C30 C31 C32 120.6(4)
C31 C32 C27 119.0(4)
C31 C32 C20 118.9(4)
C27 C32 C20 122.2(4)
C51 N51 C55 121.1(4)
C51 N51 C56 118.4(4)
C55 N51 C56 120.6(4)
N51 C51 C52 120.4(5)
C51 C52 C53 119.9(5)
C54 C53 C52 118.2(5)
C54 C53 C63 121.5(4)
C52 C53 C63 120.2(5)
C55 C54 C53 119.8(5)
N51 C55 C54 120.5(5)
C61 N61 C65 121.7(4)
C61 N61 C66 118.6(4)
C65 N61 C66 119.7(4)
N61 C61 C62 119.6(5)
C61 C62 C63 121.3(5)
C62 C63 C64 117.1(4)
C62 C63 C53 120.3(4)
C64 C63 C53 122.5(4)
C65 C64 C63 120.4(5)
N61 C65 C64 119.8(5)

loop_
_geom_bond_atom_site_label_1
_geom_bond_atom_site_label_2
_geom_bond_distance
_geom_bond_site_symmetry_2
O1 C1 1.230(5) .
O2 C2 1.208(5) .
O3 C5 1.219(5) .
O4 C6 1.222(5) .
O5 C9 1.230(5) .
O6 C10 1.215(5) .
N1 C1 1.366(6) .
N1 C3 1.426(6) .
N1 C13 1.453(6) .
N2 C1 1.373(6) .
N2 C14 1.452(6) .
N2 C4 1.463(5) .
N3 C2 1.367(6) .
N3 C17 1.449(6) .
N3 C3 1.451(6) .
N4 C2 1.386(6) .
N4 C18 1.430(6) .
N4 C4 1.443(5) .
N5 C5 1.369(5) .
N5 C7 1.449(5) .
N5 C14 1.454(5) .
N6 C5 1.379(5) .
N6 C15 1.457(5) .
N6 C8 1.483(5) .
N7 C6 1.379(5) .
N7 C18 1.458(6) .
N7 C7 1.480(5) .
N8 C6 1.357(6) .
N8 C8 1.450(5) .
N8 C19 1.453(5) .
N9 C9 1.372(6) .
N9 C15 1.445(5) .
N9 C11 1.453(5) .
N10 C9 1.355(5) .
N10 C16 1.458(5) .
N10 C12 1.462(6) .
N11 C10 1.387(5) .
N11 C19 1.436(5) .
N11 C11 1.452(5) .
N12 C10 1.362(5) .
N12 C12 1.446(5) .
N12 C20 1.470(5) .
C3 C4 1.543(6) .
C7 C33 1.520(6) .
C7 C8 1.582(6) .
C8 C34 1.512(6) .
C11 C12 1.545(6) .
C13 C21 1.515(7) .
C16 C27 1.516(6) .
C17 C26 1.518(6) .
C20 C32 1.508(6) .
C21 C22 1.382(7) .
C21 C26 1.409(6) .
C22 C23 1.390(7) .
C23 C24 1.377(8) .
C24 C25 1.394(7) .
C25 C26 1.405(7) .
C27 C28 1.372(7) .
C27 C32 1.410(6) .
C28 C29 1.396(7) .
C29 C30 1.389(7) .
C30 C31 1.389(6) .
C31 C32 1.396(6) .
N51 C51 1.330(7) .
N51 C55 1.346(6) .
N51 C56 1.478(7) .
C51 C52 1.368(7) .
C52 C53 1.388(7) .
C53 C54 1.383(7) .
C53 C63 1.487(7) .
C54 C55 1.363(7) .
N61 C61 1.341(6) .
N61 C65 1.345(7) .
N61 C66 1.480(6) .
C61 C62 1.365(7) .
C62 C63 1.389(7) .
C63 C64 1.392(7) .
C64 C65 1.378(7) .
O106 O107 1.146(17) 3_656
O107 O106 1.146(17) 3_656
